data_7720256
loop_
_publ_author_name
'Petrasheuskaya, Tatsiana V.'
'Kiss, M&#xe1;rton A'
'Rapta, Peter'
'Fonay, Csenge'
'May, N&#xf3;ra V'
'Spengler, Gabriella'
'Frank, &#xc9;va'
'Enyedy, &#xc9;va A'

_publ_section_title
;
 Comparative solution study of imidazole-derived thiosemicarbazone
 complexes: effects of methylation and aromatic conjugation on the redox
 properties, anticancer, and antibacterial activity.
;
_journal_issue 10
_journal_name_full 'Dalton transactions (Cambridge, England : 2003)'
_journal_page_first 4269
_journal_page_last 4287
_journal_paper_doi 10.1039/d5dt02939b
_journal_volume 55
_journal_year 2026
_chemical_formula_moiety 'C6 H9 N5 S'
_chemical_formula_sum 'C6 H9 N5 S'
_chemical_formula_weight 183.238
_space_group_crystal_system orthorhombic
_space_group_IT_number 61
_space_group_name_Hall '-P 2ac 2ab'
_space_group_name_H-M_alt 'P b c a'
_symmetry_Int_Tables_number 61
_audit_creation_date 2025-12-01
_audit_creation_method
;
Olex2 1.5
(compiled 2025.07.13 svn.rb7424aed for OlexSys, GUI svn.r7314)
;
_audit_update_record
;
2025-12-01 deposited with the CCDC.	2026-02-18 downloaded from the CCDC.
;
_cell_angle_alpha 90
_cell_angle_beta 90
_cell_angle_gamma 90
_cell_formula_units_Z 8
_cell_length_a 9.6485(4)
_cell_length_b 7.8052(3)
_cell_length_c 22.5205(8)
_cell_measurement_reflns_used 62411
_cell_measurement_temperature 153(2)
_cell_measurement_theta_max 30.495
_cell_measurement_theta_min 3.175
_cell_volume 1695.98(11)
_computing_molecular_graphics 'Olex2 1.5 (Dolomanov et al., 2009)'
_computing_publication_material 'Olex2 1.5 (Dolomanov et al., 2009)'
_computing_structure_refinement 'olex2.refine 1.5 (Bourhis et al., 2015)'
_diffrn_ambient_temperature 153(2)
_diffrn_detector 'Image Plate'
_diffrn_detector_area_resol_mean 10.0000
_diffrn_detector_type 'Rigaku IP'
_diffrn_measured_fraction_theta_full 0.9987
_diffrn_measured_fraction_theta_max 0.9990
_diffrn_measurement_device 'four-circle diffractometer'
_diffrn_measurement_device_type RAXIS-RAPID
_diffrn_measurement_method '\w scans'
_diffrn_radiation_monochromator graphite
_diffrn_radiation_probe x-ray
_diffrn_radiation_type 'Mo K\a'
_diffrn_radiation_wavelength 0.71073
_diffrn_reflns_av_R_equivalents 0.0357
_diffrn_reflns_av_unetI/netI 0.0095
_diffrn_reflns_Laue_measured_fraction_full 0.9987
_diffrn_reflns_Laue_measured_fraction_max 0.9990
_diffrn_reflns_limit_h_max 12
_diffrn_reflns_limit_h_min -12
_diffrn_reflns_limit_k_max 10
_diffrn_reflns_limit_k_min -10
_diffrn_reflns_limit_l_max 29
_diffrn_reflns_limit_l_min -29
_diffrn_reflns_number 60517
_diffrn_reflns_point_group_measured_fraction_full 0.9987
_diffrn_reflns_point_group_measured_fraction_max 0.9990
_diffrn_reflns_theta_full 25.2417
_diffrn_reflns_theta_max 27.48
_diffrn_reflns_theta_min 3.48
_diffrn_source 'sealed X-ray tube'
_diffrn_source_target Mo
_exptl_absorpt_coefficient_mu 0.332
_exptl_absorpt_correction_T_max 0.987
_exptl_absorpt_correction_T_min 0.981
_exptl_absorpt_correction_type numerical
_exptl_absorpt_process_details
;
  NUMABS, Numerical Absorption correction Program (T.Higashi, 2011)
;
_exptl_crystal_colour colorless
_exptl_crystal_density_diffrn 1.435
_exptl_crystal_description chunk
_exptl_crystal_F_000 769.424
_exptl_crystal_size_max 0.6
_exptl_crystal_size_mid 0.6
_exptl_crystal_size_min 0.6
_refine_diff_density_max 0.3822
_refine_diff_density_min -0.2555
_refine_diff_density_rms 0.0661
_refine_ls_d_res_high 0.7701
_refine_ls_d_res_low 5.8593
_refine_ls_goodness_of_fit_ref 1.1062
_refine_ls_hydrogen_treatment constr
_refine_ls_matrix_type full
_refine_ls_number_constraints 16
_refine_ls_number_parameters 110
_refine_ls_number_reflns 1941
_refine_ls_number_restraints 0
_refine_ls_restrained_S_all 1.1062
_refine_ls_R_factor_all 0.0444
_refine_ls_R_factor_gt 0.0413
_refine_ls_shift/su_max 0.0006
_refine_ls_shift/su_mean 0.0001
_refine_ls_structure_factor_coef Fsqd
_refine_ls_weighting_details 'w=1/[\s^2^(Fo^2^)+(0.0337P)^2^+1.7161P] where P=(Fo^2^+2Fc^2^)/3'
_refine_ls_weighting_scheme calc
_refine_ls_wR_factor_gt 0.0931
_refine_ls_wR_factor_ref 0.0954
_reflns_Friedel_coverage 0.0
_reflns_limit_h_max 12
_reflns_limit_h_min 0
_reflns_limit_k_max 10
_reflns_limit_k_min 0
_reflns_limit_l_max 29
_reflns_limit_l_min 0
_reflns_number_gt 1856
_reflns_number_total 1941
_reflns_threshold_expression I>=2u(I)
_cod_data_source_file d5dt02939b2.cif
_cod_data_source_block MeImTSC
_cod_depositor_comments 'Adding full bibliography for 7720249--7720256.cif.'
_cod_database_code 7720256
_olex2_refinement_description
;
1. Fixed Uiso
 At 1.2 times of:
  All C(H) groups
 At 1.5 times of:
  All C(H,H,H) groups, All N(H) groups
2.a Riding coordinates:
 N2(H2N), N1(H1A), N5(H5N)
2.b Aromatic/amide H refined with riding coordinates:
 C2(H2), C4(H4), C5(H5)
2.c Idealised Me refined as rotating group:
 C6(H6A,H6B,H6C)
;
_olex2_submission_special_instructions 'No special instructions were received'

loop_
_space_group_symop_id
_space_group_symop_operation_xyz
1 x,y,z
2 x+1/2,-y+1/2,-z
3 -x,y+1/2,-z+1/2
4 -x+1/2,-y,z+1/2
5 -x,-y,-z
6 -x-1/2,y-1/2,z
7 x,-y-1/2,z-1/2
8 x-1/2,y,-z-1/2

loop_
_atom_site_label
_atom_site_type_symbol
_atom_site_fract_x
_atom_site_fract_y
_atom_site_fract_z
_atom_site_U_iso_or_equiv
_atom_site_adp_type
_atom_site_occupancy
_atom_site_refinement_flags_posn
S1 S 0.29743(5) 0.07611(6) 0.18686(2) 0.03020(15) Uani 1.000000 .
N2 N 0.49239(15) 0.2628(2) 0.13644(6) 0.0258(3) Uani 1.000000 .
H2N H 0.46910(15) 0.2145(2) 0.10393(6) 0.0386(5) Uiso 1.000000 R
N1 N 0.46638(15) 0.3066(2) 0.23608(6) 0.0260(3) Uani 1.000000 .
H1A H 0.53240(15) 0.3743(2) 0.23281(6) 0.0391(5) Uiso 1.000000 R
N4 N 0.52961(15) 0.22463(19) 0.01651(6) 0.0264(3) Uani 1.000000 .
N3 N 0.59256(15) 0.3878(2) 0.13678(7) 0.0277(3) Uani 1.000000 .
N5 N 0.62884(16) 0.3083(2) -0.06677(7) 0.0312(4) Uani 1.000000 .
H5N H 0.64891(16) 0.3137(2) -0.10126(7) 0.0469(5) Uiso 1.000000 R
C1 C 0.42497(17) 0.2249(2) 0.18796(7) 0.0228(3) Uani 1.000000 .
C3 C 0.62393(17) 0.3545(2) 0.02839(8) 0.0244(4) Uani 1.000000 .
C2 C 0.64938(18) 0.4250(2) 0.08672(8) 0.0283(4) Uani 1.000000 .
H2 H 0.71831(18) 0.5118(2) 0.08835(8) 0.0340(5) Uiso 1.000000 R
C4 C 0.68532(18) 0.4053(3) -0.02358(8) 0.0306(4) Uani 1.000000 .
H4 H 0.75391(18) 0.4916(3) -0.02823(8) 0.0368(5) Uiso 1.000000 R
C5 C 0.5361(2) 0.2017(3) -0.04111(8) 0.0299(4) Uani 1.000000 .
H5 H 0.4822(2) 0.1202(3) -0.06224(8) 0.0359(5) Uiso 1.000000 R
C6 C 0.3996(2) 0.2928(3) 0.29354(8) 0.0348(4) Uani 1.000000 .
H6A H 0.2999(3) 0.313(2) 0.28910(13) 0.0522(7) Uiso 1.000000 GR
H6B H 0.4149(14) 0.1778(7) 0.3097(3) 0.0522(7) Uiso 1.000000 GR
H6C H 0.4389(12) 0.3783(14) 0.3206(2) 0.0522(7) Uiso 1.000000 GR

loop_
_atom_site_aniso_label
_atom_site_aniso_U_11
_atom_site_aniso_U_22
_atom_site_aniso_U_33
_atom_site_aniso_U_12
_atom_site_aniso_U_13
_atom_site_aniso_U_23
S1 0.0314(2) 0.0336(3) 0.0256(2) -0.00974(19) -0.00536(17) 0.00949(18)
N2 0.0273(7) 0.0304(8) 0.0196(7) -0.0069(6) 0.0006(6) -0.0006(6)
N1 0.0259(7) 0.0312(8) 0.0210(7) -0.0026(6) -0.0004(6) 0.0009(6)
N4 0.0289(7) 0.0265(8) 0.0239(7) -0.0012(6) 0.0026(6) 0.0015(6)
N3 0.0259(7) 0.0297(8) 0.0276(7) -0.0047(6) -0.0002(6) -0.0005(6)
N5 0.0301(8) 0.0411(9) 0.0225(7) 0.0074(7) 0.0062(6) 0.0075(6)
C1 0.0217(7) 0.0235(8) 0.0233(8) 0.0032(6) -0.0024(6) 0.0037(7)
C3 0.0200(8) 0.0263(8) 0.0267(8) 0.0012(7) 0.0033(6) 0.0047(7)
C2 0.0227(8) 0.0298(9) 0.0324(9) -0.0051(7) 0.0008(7) 0.0013(7)
C4 0.0233(9) 0.0363(10) 0.0324(10) -0.0003(8) 0.0038(7) 0.0086(8)
C5 0.0330(9) 0.0336(10) 0.0231(8) 0.0017(8) 0.0022(7) 0.0016(7)
C6 0.0428(11) 0.0413(11) 0.0203(8) -0.0026(9) 0.0021(8) 0.0008(8)

loop_
_atom_type_symbol
_atom_type_scat_dispersion_real
_atom_type_scat_dispersion_imag
_atom_type_scat_Cromer_Mann_a1
_atom_type_scat_Cromer_Mann_a2
_atom_type_scat_Cromer_Mann_a3
_atom_type_scat_Cromer_Mann_a4
_atom_type_scat_Cromer_Mann_b1
_atom_type_scat_Cromer_Mann_b2
_atom_type_scat_Cromer_Mann_b3
_atom_type_scat_Cromer_Mann_b4
_atom_type_scat_Cromer_Mann_c
_atom_type_scat_source
_atom_type_scat_dispersion_source
C 0.00313 0.00162 2.31000 1.02000 1.58860 0.86500 20.84390 10.20750 0.56870 51.65120 0.21560 'International Tables Volume C Table 6.1.1.4 (pp. 500-502)' 'Brennan, Cowan, Rev. Sci. Instrum., 1992, 63, 850'
H 0.00000 0.00000 0.49300 0.32291 0.14019 0.04081 10.51090 26.12570 3.14236 57.79970 0.00304 'International Tables Volume C Table 6.1.1.4 (pp. 500-502)' 'Brennan, Cowan, Rev. Sci. Instrum., 1992, 63, 850'
N 0.00612 0.00332 12.21260 3.13220 2.01250 1.16630 0.00570 9.89330 28.99750 0.58260 -11.52900 'International Tables Volume C Table 6.1.1.4 (pp. 500-502)' 'Brennan, Cowan, Rev. Sci. Instrum., 1992, 63, 850'
S 0.12485 0.12449 6.90530 5.20340 1.43790 1.58630 1.46790 22.21510 0.25360 56.17200 0.86690 'International Tables Volume C Table 6.1.1.4 (pp. 500-502)' 'Brennan, Cowan, Rev. Sci. Instrum., 1992, 63, 850'

loop_
_geom_angle_atom_site_label_1
_geom_angle_atom_site_label_2
_geom_angle_atom_site_label_3
_geom_angle
_geom_angle_site_symmetry_1
_geom_angle_site_symmetry_3
_geom_angle_publ_flag
N3 N2 H2N 120.2 . . ?
C1 N2 H2N 120.57(9) . . ?
C1 N2 N3 119.05(14) . . ?
C1 N1 H1A 117.8 . . ?
C6 N1 H1A 117.84(10) . . ?
C6 N1 C1 124.26(16) . . ?
C5 N4 C3 105.01(15) . . ?
C2 N3 N2 117.10(15) . . ?
C4 N5 H5N 124.9 . . ?
C5 N5 H5N 127.34(11) . . ?
C5 N5 C4 107.75(15) . . ?
N2 C1 S1 118.93(13) . . ?
N1 C1 S1 124.31(13) . . ?
N1 C1 N2 116.74(15) . . ?
C2 C3 N4 124.38(15) . . ?
C4 C3 N4 109.28(16) . . ?
C4 C3 C2 126.33(17) . . ?
C3 C2 N3 129.62(17) . . ?
H2 C2 N3 115.19(10) . . ?
H2 C2 C3 115.19(10) . . ?
C3 C4 N5 106.20(16) . . ?
H4 C4 N5 126.90(10) . . ?
H4 C4 C3 126.90(11) . . ?
N5 C5 N4 111.76(17) . . ?
H5 C5 N4 124.12(11) . . ?
H5 C5 N5 124.12(11) . . ?
H6A C6 N1 109.5 . . ?
H6B C6 N1 109.5 . . ?
H6B C6 H6A 109.5 . . ?
H6C C6 N1 109.5 . . ?
H6C C6 H6A 109.5 . . ?
H6C C6 H6B 109.5 . . ?

loop_
_geom_bond_atom_site_label_1
_geom_bond_atom_site_label_2
_geom_bond_distance
_geom_bond_site_symmetry_2
_geom_bond_publ_flag
S1 C1 1.6924(18) . ?
N2 H2N 0.8536 . ?
N2 N3 1.373(2) . ?
N2 C1 1.362(2) . ?
N1 H1A 0.8310 . ?
N1 C1 1.319(2) . ?
N1 C6 1.450(2) . ?
N4 C3 1.388(2) . ?
N4 C5 1.311(2) . ?
N3 C2 1.287(2) . ?
N5 H5N 0.8016 . ?
N5 C4 1.348(3) . ?
N5 C5 1.352(2) . ?
C3 C2 1.445(3) . ?
C3 C4 1.370(2) . ?
C2 H2 0.9500 . ?
C4 H4 0.9500 . ?
C5 H5 0.9500 . ?
C6 H6A 0.9800 . ?
C6 H6B 0.9800 . ?
C6 H6C 0.9800 . ?

loop_
_geom_torsion_atom_site_label_1
_geom_torsion_atom_site_label_2
_geom_torsion_atom_site_label_3
_geom_torsion_atom_site_label_4
_geom_torsion
_geom_torsion_site_symmetry_1
_geom_torsion_site_symmetry_2
_geom_torsion_site_symmetry_3
_geom_torsion_site_symmetry_4
_geom_torsion_publ_flag
S1 C1 N2 N3 177.75(12) . . . . ?
S1 C1 N1 C6 -6.35(19) . . . . ?
N2 N3 C2 C3 0.0(2) . . . . ?
N2 C1 N1 C6 174.81(16) . . . . ?
N1 C1 N2 N3 -3.34(18) . . . . ?
N4 C3 C2 N3 -1.3(2) . . . . ?
N4 C3 C4 N5 0.26(16) . . . . ?
N4 C5 N5 C4 -0.02(19) . . . . ?
N3 C2 C3 C4 177.4(2) . . . . ?
N5 C4 C3 C2 -178.58(14) . . . . ?
N5 C5 N4 C3 0.18(18) . . . . ?
C1 N2 N3 C2 -176.98(17) . . . . ?
C3 C4 N5 C5 -0.15(17) . . . . ?
C2 C3 N4 C5 178.59(19) . . . . ?
C4 C3 N4 C5 -0.27(17) . . . . ?
